data_7203712
loop_
_publ_author_name
'Carlucci, Lucia'
'Ciani, Gianfranco'
'Proserpio, Davide M.'
'Porta, Francesca'

_publ_section_title
;
 Four new 2D porous polymeric frames from the self-assembly of silver
 triflate and silver tosylate with free-base and Zn-metallated
 5,10,15,20-tetra(4-pyridyl)porphyrin
;
_journal_issue 11
_journal_name_full CrystEngComm
_journal_page_first 78
_journal_paper_doi 10.1039/b417709f
_journal_volume 7
_journal_year 2005
_chemical_formula_sum 'C78 H62 Ag2 Cl4 N12 O6 S2'
_chemical_formula_weight 1685.06
_space_group_IT_number 14
_symmetry_cell_setting monoclinic
_symmetry_space_group_name_Hall '-P 2yn'
_symmetry_space_group_name_H-M 'P 1 21/n 1'
_atom_sites_solution_hydrogens geom
_atom_sites_solution_primary direct
_atom_sites_solution_secondary difmap
_cell_angle_alpha 90.00
_cell_angle_beta 103.113(2)
_cell_angle_gamma 90.00
_cell_formula_units_Z 2
_cell_length_a 22.5979(12)
_cell_length_b 9.8860(6)
_cell_length_c 22.9546(13)
_cell_measurement_reflns_used 1004
_cell_measurement_temperature 293(2)
_cell_measurement_theta_max 24
_cell_measurement_theta_min 3
_cell_volume 4994.4(5)
_computing_molecular_graphics SCHAKAL
_computing_structure_refinement 'SHELXL-97 (Sheldrick, 1997)'
_computing_structure_solution SIR92
_diffrn_ambient_temperature 293(2)
_diffrn_detector_type CCD_plate
_diffrn_measured_fraction_theta_full 0.999
_diffrn_measured_fraction_theta_max 0.999
_diffrn_measurement_device SMART
_diffrn_measurement_method omega-scan
_diffrn_radiation_monochromator graphite
_diffrn_radiation_source 'fine-focus sealed tube'
_diffrn_radiation_type MoK\a
_diffrn_radiation_wavelength 0.71073
_diffrn_reflns_av_R_equivalents 0.0443
_diffrn_reflns_av_sigmaI/netI 0.0280
_diffrn_reflns_limit_h_max 26
_diffrn_reflns_limit_h_min -26
_diffrn_reflns_limit_k_max 11
_diffrn_reflns_limit_k_min 0
_diffrn_reflns_limit_l_max 27
_diffrn_reflns_limit_l_min 0
_diffrn_reflns_number 68828
_diffrn_reflns_theta_full 25.04
_diffrn_reflns_theta_max 25.04
_diffrn_reflns_theta_min 1.44
_diffrn_standards_decay_% 4
_exptl_absorpt_coefficient_mu 0.587
_exptl_absorpt_correction_T_max 1.00
_exptl_absorpt_correction_T_min 0.87
_exptl_absorpt_correction_type sadabs
_exptl_crystal_colour red
_exptl_crystal_density_diffrn 1.120
_exptl_crystal_density_method 'not measured'
_exptl_crystal_description plate
_exptl_crystal_F_000 1712
_exptl_crystal_size_max 0.40
_exptl_crystal_size_mid 0.30
_exptl_crystal_size_min 0.14
_refine_diff_density_max 0.781
_refine_diff_density_min -0.692
_refine_diff_density_rms 0.086
_refine_ls_extinction_method none
_refine_ls_goodness_of_fit_all 1.093
_refine_ls_hydrogen_treatment mixed
_refine_ls_matrix_type full
_refine_ls_number_parameters 484
_refine_ls_number_reflns 8836
_refine_ls_number_restraints 72
_refine_ls_restrained_S_all 1.166
_refine_ls_R_factor_all 0.1018
_refine_ls_R_factor_obs 0.0712
_refine_ls_shift/su_max 0.033
_refine_ls_shift/su_mean 0.001
_refine_ls_structure_factor_coef Fsqd
_refine_ls_weighting_details 'calc w=1/[\s^2^(Fo^2^)+(0.1719P)^2^+0.0000P] where P=(Fo^2^+2Fc^2^)/3'
_refine_ls_weighting_scheme calc
_refine_ls_wR_factor_all 0.2631
_refine_ls_wR_factor_obs 0.2357
_reflns_number_gt 5382
_reflns_number_total 8836
_reflns_observed_criterion >2sigma(I)
_cod_data_source_file b417709f.txt
_cod_data_source_block 2
_cod_depositor_comments
;
The following automatic conversions were performed:
'_symmetry_cell_setting' value 'Monoclinic' changed to 'monoclinic'
according to '/home/saulius/struct/CIF-dictionaries/cif_core.dic'
dictionary named 'cif_core.dic' version 2.4.1 from 2010-06-29.

Automatic conversion script
Id: cif_fix_enum 1527 2010-12-29 10:47:43Z saulius 
;
_cod_original_sg_symbol_H-M P2(1)/n
_cod_database_code 7203712
_diffrn_measurement_domega 0.30
_diffrn_measurement_rtime 20

loop_
_symmetry_equiv_pos_as_xyz
'x, y, z'
'-x+1/2, y+1/2, -z+1/2'
'-x, -y, -z'
'x-1/2, -y-1/2, z-1/2'

loop_
_atom_site_label
_atom_site_type_symbol
_atom_site_fract_x
_atom_site_fract_y
_atom_site_fract_z
_atom_site_U_iso_or_equiv
_atom_site_adp_type
_atom_site_occupancy
_atom_site_symmetry_multiplicity
_atom_site_calc_flag
_atom_site_refinement_flags
_atom_site_disorder_assembly
_atom_site_disorder_group
C7 C 0.4848(2) 0.3882(6) 0.3542(2) 0.0766(14) Uani 1 1 d . A .
C8 C 0.3681(2) 0.4802(7) 0.4295(2) 0.0854(17) Uani 1 1 d . . .
C9 C 0.5435(2) 0.4025(6) 0.3894(2) 0.0788(15) Uani 1 1 d . . .
C10 C 0.2535(3) 0.6602(7) 0.4372(3) 0.102(2) Uani 1 1 d . . .
H10 H 0.2783 0.7242 0.4249 0.122 Uiso 1 1 calc R . .
C11 C 0.3452(2) 0.5263(6) 0.4781(2) 0.0800(15) Uani 1 1 d . . .
C13 C 0.2781(2) 0.5470(7) 0.4665(2) 0.0787(15) Uani 1 1 d . . .
C17 C 0.6210(2) 0.4429(6) 0.4653(2) 0.0773(14) Uani 1 1 d . . .
C19 C 0.2391(3) 0.4587(8) 0.4845(4) 0.110(2) Uani 1 1 d . . .
H19 H 0.2538 0.3806 0.5054 0.132 Uiso 1 1 calc R . .
C20 C 0.4316(2) 0.4192(7) 0.3736(2) 0.0846(16) Uani 1 1 d . . .
C23 C 0.6458(2) 0.3948(7) 0.4174(3) 0.0866(16) Uani 1 1 d . . .
H23 H 0.6868 0.3816 0.4185 0.104 Uiso 1 1 calc R . .
C24 C 0.3328(3) 0.4428(8) 0.3726(3) 0.111(2) Uani 1 1 d . . .
H24 H 0.2906 0.4434 0.3612 0.133 Uiso 1 1 calc R . .
C26 C 0.1772(3) 0.4876(7) 0.4711(4) 0.109(2) Uani 1 1 d . . .
H26 H 0.1512 0.4271 0.4839 0.131 Uiso 1 1 calc R . .
C27 C 0.3705(3) 0.4064(8) 0.3380(3) 0.102(2) Uani 1 1 d . . .
H27 H 0.3593 0.3781 0.2983 0.123 Uiso 1 1 calc R . .
C34 C 0.5991(3) 0.3717(7) 0.3700(3) 0.0897(17) Uani 1 1 d . . .
H34 H 0.6019 0.3419 0.3323 0.108 Uiso 1 1 calc R . .
C45 C 0.1905(3) 0.6801(7) 0.4257(3) 0.0944(19) Uani 1 1 d . . .
H45 H 0.1745 0.7584 0.4057 0.113 Uiso 1 1 calc R . .
C100 C 0.6490(7) 0.7301(15) 0.3541(6) 0.220(3) Uani 1 1 d U . .
H10A H 0.6330 0.7871 0.3808 0.330 Uiso 1 1 calc R . .
H10B H 0.6882 0.7625 0.3512 0.330 Uiso 1 1 calc R . .
H10C H 0.6526 0.6392 0.3692 0.330 Uiso 1 1 calc R . .
C101 C 0.6030(5) 0.7325(10) 0.2878(3) 0.220(3) Uani 1 1 d GU . .
C102 C 0.6173(3) 0.6531(9) 0.2430(5) 0.220(3) Uani 1 1 d GU . .
H102 H 0.6529 0.6024 0.2507 0.264 Uiso 1 1 calc R . .
C103 C 0.5785(4) 0.6495(7) 0.1866(4) 0.180(3) Uani 1 1 d GU . .
H103 H 0.5881 0.5964 0.1566 0.216 Uiso 1 1 calc R . .
C104 C 0.5253(3) 0.7253(7) 0.1750(3) 0.112(2) Uani 1 1 d GU B .
C105 C 0.5110(4) 0.8047(7) 0.2198(4) 0.180(3) Uani 1 1 d GU . .
H105 H 0.4754 0.8555 0.2121 0.216 Uiso 1 1 calc R . .
C106 C 0.5498(5) 0.8083(9) 0.2762(3) 0.220(3) Uani 1 1 d GU . .
H106 H 0.5402 0.8614 0.3062 0.264 Uiso 1 1 calc R . .
C200 C 0.5881(2) 0.1503(5) 0.1000(3) 0.0792(16) Uani 1 1 d . A .
C201 C 0.6103(3) 0.2738(7) 0.0927(4) 0.123(3) Uani 1 1 d . . .
H201 H 0.5951 0.3240 0.0583 0.147 Uiso 1 1 calc R . .
C202 C 0.6574(5) 0.3250(9) 0.1387(6) 0.178(5) Uani 1 1 d . . .
H202 H 0.6727 0.4106 0.1340 0.214 Uiso 1 1 calc R . .
C203 C 0.6809(5) 0.2571(11) 0.1883(6) 0.203(6) Uani 1 1 d . . .
H203 H 0.7119 0.2933 0.2180 0.244 Uiso 1 1 calc R . .
C204 C 0.6111(4) 0.0794(7) 0.1530(4) 0.133(3) Uani 1 1 d . . .
H204 H 0.5945 -0.0035 0.1601 0.160 Uiso 1 1 calc R . .
C205 C 0.6582(5) 0.1340(10) 0.1939(5) 0.187(6) Uani 1 1 d . . .
C30 C 0.4777(2) 0.3402(6) 0.2921(2) 0.0710(14) Uani 1 1 d . . .
C311 C 0.4811(14) 0.1700(18) 0.2202(7) 0.098(6) Uani 0.54(3) 1 d P A 1
H311 H 0.4881 0.0793 0.2134 0.118 Uiso 0.54(3) 1 calc PR A 1
C321 C 0.4908(12) 0.216(2) 0.2795(6) 0.100(6) Uani 0.54(3) 1 d P A 1
H321 H 0.5068 0.1565 0.3106 0.120 Uiso 0.54(3) 1 calc PR A 1
C331 C 0.4574(11) 0.432(2) 0.2441(7) 0.091(5) Uani 0.54(3) 1 d P A 1
H331 H 0.4496 0.5218 0.2515 0.109 Uiso 0.54(3) 1 calc PR A 1
C341 C 0.4498(11) 0.386(2) 0.1874(8) 0.098(6) Uani 0.54(3) 1 d P A 1
H341 H 0.4355 0.4451 0.1558 0.118 Uiso 0.54(3) 1 calc PR A 1
C312 C 0.4517(14) 0.2031(17) 0.2764(8) 0.085(6) Uani 0.46(3) 1 d P A 2
H312 H 0.4414 0.1469 0.3051 0.102 Uiso 0.46(3) 1 calc PR A 2
C322 C 0.4435(13) 0.163(2) 0.2170(8) 0.095(6) Uani 0.46(3) 1 d P A 2
H322 H 0.4252 0.0799 0.2048 0.114 Uiso 0.46(3) 1 calc PR A 2
C332 C 0.4921(15) 0.406(2) 0.2473(8) 0.086(6) Uani 0.46(3) 1 d P A 2
H332 H 0.5097 0.4912 0.2550 0.103 Uiso 0.46(3) 1 calc PR A 2
C342 C 0.4829(13) 0.3583(18) 0.1917(7) 0.072(5) Uani 0.46(3) 1 d P A 2
H342 H 0.4928 0.4153 0.1631 0.087 Uiso 0.46(3) 1 calc PR A 2
N30 N 0.4631(2) 0.2484(6) 0.1749(2) 0.0866(14) Uani 1 1 d . . .
N1 N 0.55807(18) 0.4451(5) 0.44817(19) 0.0756(12) Uani 1 1 d . . .
N2 N 0.42821(18) 0.4615(5) 0.42938(19) 0.0822(13) Uani 1 1 d . . .
N4 N 0.15352(19) 0.5948(6) 0.4415(2) 0.0800(12) Uani 1 1 d . . .
N206 N 0.53747(18) 0.0962(5) 0.0589(2) 0.0730(11) Uani 1 1 d . . .
H20A H 0.5398 0.0053 0.0602 0.088 Uiso 1 1 calc R A .
H20B H 0.5392 0.1223 0.0217 0.088 Uiso 1 1 calc R . .
C300 C 0.3437(4) 0.3033(8) -0.0664(4) 0.119(3) Uani 1 1 d . . .
H300 H 0.3693 0.2401 -0.0780 0.143 Uiso 1 1 calc R . .
C301 C 0.3676(3) 0.3905(7) -0.0180(3) 0.0931(18) Uani 1 1 d . A .
C302 C 0.3295(4) 0.4796(8) 0.0000(4) 0.121(3) Uani 1 1 d . . .
H302 H 0.3439 0.5395 0.0312 0.146 Uiso 1 1 calc R . .
C303 C 0.2675(5) 0.4792(10) -0.0300(6) 0.150(4) Uani 1 1 d . . .
C304 C 0.2459(4) 0.3982(11) -0.0790(6) 0.147(4) Uani 1 1 d . . .
H304 H 0.2056 0.4042 -0.0997 0.176 Uiso 1 1 calc R . .
C305 C 0.2841(6) 0.3092(10) -0.0968(4) 0.138(4) Uani 1 1 d . . .
N306 N 0.4270(3) 0.3776(6) 0.0126(3) 0.1049(17) Uani 1 1 d . . .
H30A H 0.4374 0.4502 0.0364 0.126 Uiso 1 1 calc R A .
H30B H 0.4511 0.3761 -0.0138 0.126 Uiso 1 1 calc R . .
O11 O 0.4406(7) 0.6271(12) 0.0948(7) 0.111(4) Uani 0.301(7) 1 d PD B 1
O12 O 0.5130(8) 0.7845(15) 0.0669(8) 0.111(4) Uani 0.301(7) 1 d PD B 1
O13 O 0.4435(8) 0.8586(12) 0.1246(7) 0.111(4) Uani 0.301(7) 1 d PD B 1
O21 O 0.4905(4) 0.5974(8) 0.0760(4) 0.151(2) Uani 0.699(7) 1 d PD B 2
O22 O 0.4137(4) 0.7089(9) 0.1054(4) 0.151(2) Uani 0.70 1 d PD B 2
O23 O 0.4933(5) 0.8312(8) 0.0700(5) 0.151(2) Uani 0.70 1 d PD B 2
S S 0.47590(10) 0.7355(2) 0.10615(10) 0.1198(7) Uani 1 1 d D . .
Ag Ag 0.445794(18) 0.16186(6) 0.076901(19) 0.0996(3) Uani 1 1 d . . .
Cl Cl 0.6845(3) 0.0458(4) 0.2621(2) 0.329(4) Uani 1 1 d . . .
Cl2A Cl 0.2699(3) 0.1839(6) -0.1547(3) 0.140(3) Uani 0.416(6) 1 d P . .
Cl2B Cl 0.2221(3) 0.5943(6) 0.0065(5) 0.235(4) Uani 0.584(6) 1 d P . .

loop_
_atom_site_aniso_label
_atom_site_aniso_U_11
_atom_site_aniso_U_22
_atom_site_aniso_U_33
_atom_site_aniso_U_23
_atom_site_aniso_U_13
_atom_site_aniso_U_12
C7 0.062(3) 0.108(4) 0.056(3) -0.015(3) 0.006(2) 0.014(3)
C8 0.048(2) 0.138(5) 0.067(3) -0.021(3) 0.005(2) 0.024(3)
C9 0.061(3) 0.114(4) 0.062(3) -0.017(3) 0.014(2) 0.019(3)
C10 0.061(3) 0.129(5) 0.116(5) 0.024(4) 0.021(4) 0.005(3)
C11 0.053(3) 0.115(4) 0.069(3) -0.014(3) 0.009(2) 0.020(3)
C13 0.053(3) 0.110(4) 0.073(3) -0.014(3) 0.012(2) 0.020(3)
C17 0.049(2) 0.109(4) 0.073(3) -0.018(3) 0.013(2) 0.014(3)
C19 0.065(3) 0.118(5) 0.143(6) 0.024(5) 0.012(4) 0.021(4)
C20 0.057(3) 0.133(5) 0.058(3) -0.023(3) 0.002(2) 0.013(3)
C23 0.051(3) 0.134(5) 0.075(3) -0.020(3) 0.017(3) 0.019(3)
C24 0.053(3) 0.185(7) 0.085(4) -0.045(4) -0.005(3) 0.020(4)
C26 0.054(3) 0.119(5) 0.153(7) 0.014(5) 0.020(4) 0.004(3)
C27 0.060(3) 0.170(6) 0.068(3) -0.041(4) -0.003(3) 0.017(4)
C34 0.069(3) 0.129(5) 0.073(3) -0.023(3) 0.020(3) 0.015(3)
C45 0.054(3) 0.119(5) 0.111(5) 0.017(4) 0.021(3) 0.025(3)
C100 0.231(5) 0.219(5) 0.192(5) 0.002(4) 0.009(4) -0.036(4)
C101 0.231(5) 0.219(5) 0.192(5) 0.002(4) 0.009(4) -0.036(4)
C102 0.231(5) 0.219(5) 0.192(5) 0.002(4) 0.009(4) -0.036(4)
C103 0.202(6) 0.175(5) 0.159(6) 0.007(5) 0.030(5) -0.006(5)
C104 0.149(6) 0.089(4) 0.099(4) 0.007(4) 0.034(4) -0.019(4)
C105 0.202(6) 0.175(5) 0.159(6) 0.007(5) 0.030(5) -0.006(5)
C106 0.231(5) 0.219(5) 0.192(5) 0.002(4) 0.009(4) -0.036(4)
C200 0.053(3) 0.075(4) 0.100(4) 0.000(3) -0.003(3) 0.000(2)
C201 0.097(5) 0.098(5) 0.144(7) 0.044(5) -0.034(4) -0.035(4)
C202 0.152(9) 0.121(7) 0.220(13) 0.043(7) -0.045(8) -0.069(6)
C203 0.168(9) 0.128(7) 0.233(12) 0.042(7) -0.123(9) -0.062(7)
C204 0.120(6) 0.095(5) 0.146(7) 0.034(5) -0.051(5) -0.024(4)
C205 0.163(9) 0.139(7) 0.191(11) 0.061(7) -0.103(8) -0.052(6)
C30 0.059(3) 0.097(4) 0.057(3) -0.010(3) 0.013(2) 0.011(3)
C311 0.128(17) 0.103(10) 0.064(8) -0.009(6) 0.025(10) 0.041(11)
C321 0.103(14) 0.130(12) 0.060(7) 0.000(7) 0.005(8) 0.038(11)
C331 0.091(12) 0.108(11) 0.074(8) -0.014(7) 0.019(8) 0.002(9)
C341 0.083(11) 0.130(14) 0.082(10) 0.021(8) 0.018(9) -0.009(10)
C312 0.106(16) 0.087(9) 0.068(8) -0.011(6) 0.032(10) -0.005(10)
C322 0.090(14) 0.115(12) 0.075(9) -0.030(8) 0.008(10) 0.018(11)
C332 0.117(17) 0.067(10) 0.081(10) -0.014(7) 0.037(12) -0.034(11)
C342 0.098(14) 0.070(9) 0.049(6) -0.016(6) 0.018(8) -0.029(9)
N30 0.081(3) 0.127(4) 0.053(3) -0.010(3) 0.018(2) 0.005(3)
N1 0.054(2) 0.106(3) 0.062(2) -0.022(2) 0.0041(18) 0.022(2)
N2 0.052(2) 0.129(4) 0.064(2) -0.022(2) 0.0085(19) 0.019(2)
N4 0.049(2) 0.112(4) 0.079(3) -0.005(3) 0.015(2) 0.011(3)
N206 0.061(2) 0.084(3) 0.073(3) -0.001(2) 0.013(2) -0.006(2)
C300 0.126(6) 0.123(6) 0.101(5) 0.023(4) 0.013(5) -0.037(5)
C301 0.088(4) 0.098(4) 0.088(4) 0.012(3) 0.009(4) -0.012(4)
C302 0.103(5) 0.098(5) 0.158(8) 0.009(5) 0.019(5) -0.020(4)
C303 0.110(6) 0.121(7) 0.213(12) 0.037(7) 0.025(7) -0.004(5)
C304 0.096(6) 0.127(7) 0.189(11) 0.019(7) -0.027(6) -0.039(6)
C305 0.155(9) 0.124(7) 0.113(6) 0.033(5) -0.016(6) -0.059(6)
N306 0.095(4) 0.122(4) 0.093(4) 0.007(3) 0.012(3) -0.020(3)
O11 0.150(10) 0.100(7) 0.090(6) 0.014(5) 0.037(6) 0.042(6)
O12 0.150(10) 0.100(7) 0.090(6) 0.014(5) 0.037(6) 0.042(6)
O13 0.150(10) 0.100(7) 0.090(6) 0.014(5) 0.037(6) 0.042(6)
O21 0.176(6) 0.138(4) 0.126(4) -0.013(3) 0.009(4) -0.038(4)
O22 0.176(6) 0.138(4) 0.126(4) -0.013(3) 0.009(4) -0.038(4)
O23 0.176(6) 0.138(4) 0.126(4) -0.013(3) 0.009(4) -0.038(4)
S 0.1211(16) 0.1318(17) 0.1051(14) 0.0374(13) 0.0228(12) -0.0085(13)
Ag 0.0519(3) 0.1804(7) 0.0651(3) -0.0177(3) 0.0105(2) -0.0112(2)
Cl 0.369(6) 0.233(4) 0.250(4) 0.118(3) -0.213(4) -0.125(4)
Cl2A 0.140(5) 0.173(5) 0.111(4) -0.022(3) 0.035(3) -0.037(4)
Cl2B 0.140(4) 0.165(4) 0.393(12) 0.024(6) 0.046(5) 0.020(3)

loop_
_atom_type_symbol
_atom_type_description
_atom_type_scat_dispersion_real
_atom_type_scat_dispersion_imag
_atom_type_scat_source
C C 0.0033 0.0016 'International Tables Vol C Tables 4.2.6.8 and 6.1.1.4'
H H 0.0000 0.0000 'International Tables Vol C Tables 4.2.6.8 and 6.1.1.4'
N N 0.0061 0.0033 'International Tables Vol C Tables 4.2.6.8 and 6.1.1.4'
O O 0.0106 0.0060 'International Tables Vol C Tables 4.2.6.8 and 6.1.1.4'
S S 0.1246 0.1234 'International Tables Vol C Tables 4.2.6.8 and 6.1.1.4'
Ag Ag -0.8971 1.1015 'International Tables Vol C Tables 4.2.6.8 and 6.1.1.4'
Cl Cl 0.1484 0.1585 'International Tables Vol C Tables 4.2.6.8 and 6.1.1.4'

loop_
_geom_angle_atom_site_label_1
_geom_angle_atom_site_label_2
_geom_angle_atom_site_label_3
_geom_angle
_geom_angle_site_symmetry_1
_geom_angle_site_symmetry_3
_geom_angle_publ_flag
C9 C7 C20 124.3(5) . . ?
C9 C7 C30 118.2(5) . . ?
C20 C7 C30 117.6(5) . . ?
N2 C8 C11 126.1(5) . . ?
N2 C8 C24 108.3(5) . . ?
C11 C8 C24 125.7(5) . . ?
N1 C9 C7 125.6(5) . . ?
N1 C9 C34 109.4(5) . . ?
C7 C9 C34 125.0(5) . . ?
C13 C10 C45 119.6(6) . . ?
C17 C11 C8 126.2(4) 3_666 . ?
C17 C11 C13 117.4(4) 3_666 . ?
C8 C11 C13 116.4(5) . . ?
C10 C13 C19 117.1(5) . . ?
C10 C13 C11 119.2(6) . . ?
C19 C13 C11 123.7(6) . . ?
C11 C17 N1 125.1(5) 3_666 . ?
C11 C17 C23 124.6(4) 3_666 . ?
N1 C17 C23 110.1(5) . . ?
C13 C19 C26 119.1(6) . . ?
N2 C20 C7 126.6(5) . . ?
N2 C20 C27 108.0(5) . . ?
C7 C20 C27 125.3(5) . . ?
C34 C23 C17 107.8(5) . . ?
C27 C24 C8 108.4(5) . . ?
N4 C26 C19 123.6(6) . . ?
C24 C27 C20 107.2(5) . . ?
C23 C34 C9 106.7(5) . . ?
N4 C45 C10 123.2(6) . . ?
C102 C101 C106 120.0 . . ?
C102 C101 C100 118.3(10) . . ?
C106 C101 C100 121.6(10) . . ?
C103 C102 C101 120.0 . . ?
C104 C103 C102 120.0 . . ?
C103 C104 C105 120.0 . . ?
C103 C104 S 124.1(5) . . ?
C105 C104 S 115.8(5) . . ?
C106 C105 C104 120.0 . . ?
C105 C106 C101 120.0 . . ?
C201 C200 C204 119.3(6) . . ?
C201 C200 N206 121.8(6) . . ?
C204 C200 N206 118.5(5) . . ?
C200 C201 C202 118.1(7) . . ?
C203 C202 C201 123.2(7) . . ?
C202 C203 C205 117.1(8) . . ?
C205 C204 C200 118.6(7) . . ?
C203 C205 C204 123.5(8) . . ?
C203 C205 Cl 118.2(7) . . ?
C204 C205 Cl 117.8(7) . . ?
C321 C30 C332 100.7(11) . . ?
C321 C30 C331 118.5(10) . . ?
C332 C30 C331 34.2(9) . . ?
C321 C30 C7 122.2(8) . . ?
C332 C30 C7 127.1(9) . . ?
C331 C30 C7 119.3(9) . . ?
C321 C30 C312 35.9(7) . . ?
C332 C30 C312 114.6(10) . . ?
C331 C30 C312 110.7(11) . . ?
C7 C30 C312 118.3(7) . . ?
N30 C311 C321 122.8(14) . . ?
C30 C321 C311 121.4(14) . . ?
C341 C331 C30 118.8(16) . . ?
C331 C341 N30 121.5(16) . . ?
C322 C312 C30 117.1(15) . . ?
C312 C322 N30 119.9(17) . . ?
C30 C332 C342 124.0(14) . . ?
N30 C342 C332 126.3(15) . . ?
C342 N30 C311 104.9(12) . . ?
C342 N30 C322 117.9(11) . . ?
C311 N30 C322 35.6(9) . . ?
C342 N30 C341 33.0(9) . . ?
C311 N30 C341 116.8(11) . . ?
C322 N30 C341 108.4(11) . . ?
C342 N30 Ag 127.0(8) . . ?
C311 N30 Ag 120.5(8) . . ?
C322 N30 Ag 114.9(8) . . ?
C341 N30 Ag 122.5(8) . . ?
C9 N1 C17 106.0(4) . . ?
C20 N2 C8 108.0(4) . . ?
C45 N4 C26 117.4(5) . . ?
C45 N4 Ag 115.3(4) . 2 ?
C26 N4 Ag 126.9(4) . 2 ?
C200 N206 Ag 113.5(4) . . ?
C305 C300 C301 122.0(10) . . ?
C302 C301 N306 121.2(7) . . ?
C302 C301 C300 118.7(8) . . ?
N306 C301 C300 120.0(8) . . ?
C301 C302 C303 118.4(9) . . ?
C304 C303 C302 121.8(10) . . ?
C304 C303 Cl2B 126.7(9) . . ?
C302 C303 Cl2B 111.5(9) . . ?
C305 C304 C303 119.5(9) . . ?
C304 C305 C300 119.5(10) . . ?
C304 C305 Cl2A 130.7(9) . . ?
C300 C305 Cl2A 109.8(10) . . ?
C301 N306 Ag 112.6(4) . . ?
O11 S O23 132.8(9) . . ?
O11 S O22 45.6(7) . . ?
O23 S O22 122.4(7) . . ?
O11 S O12 123.8(9) . . ?
O23 S O12 26.8(7) . . ?
O22 S O12 139.7(9) . . ?
O11 S O13 113.1(9) . . ?
O23 S O13 80.7(7) . . ?
O22 S O13 67.6(7) . . ?
O12 S O13 106.7(7) . . ?
O11 S O21 53.1(7) . . ?
O23 S O21 102.2(5) . . ?
O22 S O21 97.9(5) . . ?
O12 S O21 79.1(7) . . ?
O13 S O21 163.5(8) . . ?
O11 S C104 111.7(7) . . ?
O23 S C104 112.4(5) . . ?
O22 S C104 115.7(5) . . ?
O12 S C104 104.2(9) . . ?
O13 S C104 92.5(7) . . ?
O21 S C104 101.1(4) . . ?
N4 Ag N206 140.60(19) 2_545 . ?
N4 Ag N30 102.99(18) 2_545 . ?
N206 Ag N30 108.30(16) . . ?
N4 Ag N306 96.17(18) 2_545 . ?
N206 Ag N306 99.71(18) . . ?
N30 Ag N306 102.5(2) . . ?

loop_
_geom_bond_atom_site_label_1
_geom_bond_atom_site_label_2
_geom_bond_distance
_geom_bond_site_symmetry_2
_geom_bond_publ_flag
C7 C9 1.396(7) . ?
C7 C20 1.407(7) . ?
C7 C30 1.478(7) . ?
C8 N2 1.371(6) . ?
C8 C11 1.407(7) . ?
C8 C24 1.419(8) . ?
C9 N1 1.379(7) . ?
C9 C34 1.459(7) . ?
C10 C13 1.357(8) . ?
C10 C45 1.401(9) . ?
C11 C17 1.383(7) 3_666 ?
C11 C13 1.493(7) . ?
C13 C19 1.369(9) . ?
C17 C11 1.383(7) 3_666 ?
C17 N1 1.387(6) . ?
C17 C23 1.425(7) . ?
C19 C26 1.392(9) . ?
C20 N2 1.366(7) . ?
C20 C27 1.442(7) . ?
C23 C34 1.353(8) . ?
C24 C27 1.339(8) . ?
C26 N4 1.306(8) . ?
C45 N4 1.296(8) . ?
C100 C101 1.637(15) . ?
C101 C102 1.3900 . ?
C101 C106 1.3900 . ?
C102 C103 1.3900 . ?
C103 C104 1.3900 . ?
C104 C105 1.3900 . ?
C104 S 1.719(6) . ?
C105 C106 1.3900 . ?
C200 C201 1.345(8) . ?
C200 C204 1.396(9) . ?
C200 N206 1.414(7) . ?
C201 C202 1.413(12) . ?
C202 C203 1.325(14) . ?
C203 C205 1.338(12) . ?
C204 C205 1.361(10) . ?
C205 Cl 1.774(10) . ?
C30 C321 1.313(17) . ?
C30 C332 1.317(18) . ?
C30 C331 1.420(19) . ?
C30 C312 1.488(19) . ?
C311 N30 1.287(17) . ?
C311 C321 1.40(2) . ?
C331 C341 1.35(2) . ?
C341 N30 1.44(2) . ?
C312 C322 1.39(2) . ?
C322 N30 1.43(3) . ?
C332 C342 1.33(2) . ?
C342 N30 1.205(15) . ?
N30 Ag 2.355(4) . ?
N4 Ag 2.286(4) 2 ?
N206 Ag 2.297(4) . ?
C300 C305 1.370(13) . ?
C300 C301 1.413(11) . ?
C301 C302 1.359(10) . ?
C301 N306 1.374(8) . ?
C302 C303 1.415(13) . ?
C303 C304 1.375(15) . ?
C303 Cl2B 1.854(13) . ?
C304 C305 1.359(15) . ?
C305 Cl2A 1.792(12) . ?
N306 Ag 2.574(6) . ?
O11 S 1.326(12) . ?
O12 S 1.447(11) . ?
O13 S 1.528(10) . ?
O21 S 1.598(8) . ?
O22 S 1.425(9) . ?
O23 S 1.373(9) . ?
Ag N4 2.286(4) 2_545 ?
